data_2300278
loop_
_publ_author_name
'Cong, Hengjiang'
'Zhang, Huaijin'
'Sun, Shangqian'
'Yu, Yonggui'
'Yu, Wentao'
'Yu, Haohai'
'Zhang, Jian'
'Wang, Jiyang'
'Boughton, Robert I.'

_publ_section_title
;
 Morphological study of Czochralski-grown lanthanide orthovanadate
 single crystals and implications on the mechanism of bulk spiral
 formation
;
_journal_coeditor_code WF5051
_journal_issue 2
_journal_name_full 'Journal of Applied Crystallography'
_journal_page_first 308
_journal_page_last 319
_journal_paper_doi 10.1107/S0021889809052339
_journal_volume 43
_journal_year 2010
_chemical_formula_moiety 'La O4 V'
_chemical_formula_sum 'La O4 V'
_chemical_formula_weight 253.85
_chemical_name_systematic
;
 ?
;
_space_group_IT_number 14
_symmetry_cell_setting monoclinic
_symmetry_space_group_name_Hall '-P 2yn'
_symmetry_space_group_name_H-M 'P 1 21/n 1'
_atom_sites_solution_primary direct
_atom_sites_solution_secondary difmap
_audit_creation_method SHELXL-97
_cell_angle_alpha 90.00
_cell_angle_beta 104.901(2)
_cell_angle_gamma 90.00
_cell_formula_units_Z 4
_cell_length_a 7.0492(3)
_cell_length_b 7.2827(3)
_cell_length_c 6.7250(3)
_cell_measurement_reflns_used 2959
_cell_measurement_temperature 293(2)
_cell_measurement_theta_max 33.15
_cell_measurement_theta_min 3.74
_cell_volume 333.63(2)
_computing_cell_refinement 'APEX2 Software Suite (Bruker,2005)'
_computing_data_collection 'APEX2 Software Suite (Bruker,2005)'
_computing_data_reduction 'APEX2 Software Suite (Bruker,2005)'
_computing_molecular_graphics 'SHELXTL (Bruker, 1997)'
_computing_publication_material 'WINGX (Farrugia,1999)'
_computing_structure_refinement 'SHELXL-97 (Sheldrick, 1997)'
_computing_structure_solution 'SIR97 (Altomare,1999)'
_diffrn_ambient_temperature 293(2)
_diffrn_measured_fraction_theta_full 0.988
_diffrn_measured_fraction_theta_max 0.988
_diffrn_measurement_device_type 'Bruker APEX2 CCD area-detector diffractometer'
_diffrn_measurement_method '\f and \w scans'
_diffrn_radiation_monochromator graphite
_diffrn_radiation_source 'fine-focus sealed tube'
_diffrn_radiation_type MoK\a
_diffrn_radiation_wavelength 0.71073
_diffrn_reflns_av_R_equivalents 0.0268
_diffrn_reflns_av_sigmaI/netI 0.0215
_diffrn_reflns_limit_h_max 10
_diffrn_reflns_limit_h_min -10
_diffrn_reflns_limit_k_max 11
_diffrn_reflns_limit_k_min -11
_diffrn_reflns_limit_l_max 9
_diffrn_reflns_limit_l_min -10
_diffrn_reflns_number 6077
_diffrn_reflns_theta_full 33.18
_diffrn_reflns_theta_max 33.18
_diffrn_reflns_theta_min 3.74
_diffrn_standards_number 0
_exptl_absorpt_coefficient_mu 15.262
_exptl_absorpt_correction_T_max 0.4662
_exptl_absorpt_correction_T_min 0.3436
_exptl_absorpt_correction_type numerical
_exptl_absorpt_process_details 'APEX2 Software Suite (Bruker,2005)'
_exptl_crystal_colour colourless
_exptl_crystal_density_diffrn 5.054
_exptl_crystal_density_method 'not measured'
_exptl_crystal_description prism
_exptl_crystal_F_000 448
_exptl_crystal_size_max 0.09
_exptl_crystal_size_mid 0.08
_exptl_crystal_size_min 0.06
_refine_diff_density_max 1.159
_refine_diff_density_min -0.731
_refine_ls_extinction_coef 0.0420(9)
_refine_ls_extinction_expression Fc^*^=kFc[1+0.001xFc^2^\l^3^/sin(2\q)]^-1/4^
_refine_ls_extinction_method SHELXL
_refine_ls_goodness_of_fit_ref 1.059
_refine_ls_matrix_type full
_refine_ls_number_parameters 56
_refine_ls_number_reflns 1265
_refine_ls_number_restraints 0
_refine_ls_restrained_S_all 1.059
_refine_ls_R_factor_all 0.0180
_refine_ls_R_factor_gt 0.0157
_refine_ls_shift/su_max 0.000
_refine_ls_shift/su_mean 0.000
_refine_ls_structure_factor_coef Fsqd
_refine_ls_weighting_details 'calc w=1/[\s^2^(Fo^2^)+(0.0150P)^2^+0.0000P] where P=(Fo^2^+2Fc^2^)/3'
_refine_ls_weighting_scheme calc
_refine_ls_wR_factor_gt 0.0326
_refine_ls_wR_factor_ref 0.0336
_reflns_number_gt 1170
_reflns_number_total 1265
_reflns_threshold_expression >2sigma(I)
_cod_data_source_file wf5051.cif
_cod_data_source_block LaVO4
_cod_depositor_comments
;
The following automatic conversions were performed:
'_symmetry_cell_setting' value 'Monoclinic' changed to 'monoclinic'
according to '/home/saulius/struct/CIF-dictionaries/cif_core.dic'
dictionary named 'cif_core.dic' version 2.4.1 from 2010-06-29.

Automatic conversion script
Id: cif_fix_enum 1527 2010-12-29 10:47:43Z saulius 
;
_cod_original_sg_symbol_H-M 'P2(1)/n  '
_cod_database_code 2300278

loop_
_symmetry_equiv_pos_as_xyz
'x, y, z'
'-x+1/2, y+1/2, -z+1/2'
'-x, -y, -z'
'x-1/2, -y-1/2, z-1/2'

loop_
_atom_site_type_symbol
_atom_site_label
_atom_site_fract_x
_atom_site_fract_y
_atom_site_fract_z
_atom_site_U_iso_or_equiv
_atom_site_adp_type
_atom_site_calc_flag
_atom_site_refinement_flags
_atom_site_occupancy
_atom_site_disorder_assembly
_atom_site_disorder_group
La La1 0.276224(17) 0.157198(16) 0.103623(17) 0.00767(6) Uani d . 1 . .
O O1 0.2554(2) 0.4979(2) 0.0725(2) 0.0124(3) Uani d . 1 . .
O O2 0.6179(2) 0.2795(2) 0.2277(2) 0.0117(3) Uani d . 1 . .
O O3 0.5171(2) -0.1050(2) 0.1758(2) 0.0134(3) Uani d . 1 . .
O O4 0.1143(3) -0.1564(2) 0.0041(3) 0.0121(3) Uani d . 1 . .
V V1 0.30083(5) 0.16481(5) -0.38488(5) 0.00678(7) Uani d . 1 . .

loop_
_atom_site_aniso_label
_atom_site_aniso_U_11
_atom_site_aniso_U_22
_atom_site_aniso_U_33
_atom_site_aniso_U_12
_atom_site_aniso_U_13
_atom_site_aniso_U_23
La1 0.00755(7) 0.00725(8) 0.00790(7) 0.00017(4) 0.00144(4) 0.00099(3)
O1 0.0169(8) 0.0095(8) 0.0100(7) 0.0018(6) 0.0021(6) -0.0004(5)
O2 0.0090(7) 0.0159(8) 0.0108(7) -0.0021(6) 0.0040(5) -0.0017(6)
O3 0.0130(8) 0.0137(8) 0.0109(7) 0.0044(6) -0.0019(6) -0.0012(5)
O4 0.0114(8) 0.0104(8) 0.0154(7) 0.0005(6) 0.0052(6) -0.0021(5)
V1 0.00672(15) 0.00713(18) 0.00646(15) -0.00018(11) 0.00163(12) -0.00020(10)

loop_
_atom_type_symbol
_atom_type_description
_atom_type_scat_dispersion_real
_atom_type_scat_dispersion_imag
_atom_type_scat_source
O O 0.0106 0.0060 'International Tables Vol C Tables 4.2.6.8 and 6.1.1.4'
V V 0.3005 0.5294 'International Tables Vol C Tables 4.2.6.8 and 6.1.1.4'
La La -0.2871 2.4523 'International Tables Vol C Tables 4.2.6.8 and 6.1.1.4'

loop_
_geom_angle_atom_site_label_1
_geom_angle_atom_site_label_2
_geom_angle_atom_site_label_3
_geom_angle_site_symmetry_1
_geom_angle_site_symmetry_3
_geom_angle
_geom_angle_publ_flag
O1 La1 O2 . . 72.80(6) ?
O1 La1 O3 . . 142.54(6) ?
O2 La1 O3 . . 70.25(6) ?
O1 La1 O1 . 2_545 120.87(4) ?
O2 La1 O1 . 2_545 99.59(5) ?
O3 La1 O1 . 2_545 71.96(5) ?
O1 La1 O2 . 4_565 74.53(6) ?
O2 La1 O2 . 4_565 114.09(5) ?
O3 La1 O2 . 4_565 115.67(5) ?
O1 La1 O2 2_545 4_565 146.18(5) ?
O1 La1 O4 . . 148.50(6) ?
O2 La1 O4 . . 136.89(6) ?
O3 La1 O4 . . 66.89(5) ?
O1 La1 O4 2_545 . 71.59(5) ?
O2 La1 O4 4_565 . 81.32(6) ?
O1 La1 O4 . 3 86.84(5) ?
O2 La1 O4 . 3 158.71(5) ?
O3 La1 O4 . 3 130.54(5) ?
O1 La1 O4 2_545 3 85.37(5) ?
O2 La1 O4 4_565 3 64.44(5) ?
O4 La1 O4 . 3 64.34(6) ?
O1 La1 O3 . 3_655 96.49(5) ?
O2 La1 O3 . 3_655 68.57(5) ?
O3 La1 O3 . 3_655 64.35(6) ?
O1 La1 O3 2_545 3_655 136.24(5) ?
O2 La1 O3 4_565 3_655 60.37(5) ?
O4 La1 O3 . 3_655 88.66(5) ?
O4 La1 O3 3 3_655 121.27(5) ?
O1 La1 O4 . 2 66.73(5) ?
O2 La1 O4 . 2 61.31(5) ?
O3 La1 O4 . 2 99.89(5) ?
O1 La1 O4 2_545 2 59.40(5) ?
O2 La1 O4 4_565 2 140.57(5) ?
O4 La1 O4 . 2 130.78(4) ?
O4 La1 O4 3 2 105.32(5) ?
O3 La1 O4 3_655 2 129.78(5) ?
O1 La1 V1 . . 85.27(4) ?
O2 La1 V1 . . 91.91(4) ?
O3 La1 V1 . . 89.95(4) ?
O1 La1 V1 2_545 . 153.51(4) ?
O2 La1 V1 4_565 . 29.96(4) ?
O4 La1 V1 . . 83.69(4) ?
O4 La1 V1 3 . 92.53(4) ?
O3 La1 V1 3_655 . 30.42(3) ?
O4 La1 V1 2 . 145.31(3) ?
O1 La1 V1 . 1_556 93.17(4) ?
O2 La1 V1 . 1_556 82.09(4) ?
O3 La1 V1 . 1_556 87.76(4) ?
O1 La1 V1 2_545 1_556 29.37(4) ?
O2 La1 V1 4_565 1_556 154.53(4) ?
O4 La1 V1 . 1_556 100.49(4) ?
O4 La1 V1 3 1_556 93.18(4) ?
O3 La1 V1 3_655 1_556 144.57(4) ?
O4 La1 V1 2 1_556 30.29(3) ?
V1 La1 V1 . 1_556 173.988(13) ?
O1 La1 V1 . 4_566 67.01(4) ?
O2 La1 V1 . 4_566 133.16(4) ?
O3 La1 V1 . 4_566 148.34(4) ?
O1 La1 V1 2_545 4_566 81.86(4) ?
O2 La1 V1 4_565 4_566 77.45(4) ?
O4 La1 V1 . 4_566 88.40(4) ?
O4 La1 V1 3 4_566 26.61(3) ?
O3 La1 V1 3_655 4_566 137.67(4) ?
O4 La1 V1 2 4_566 80.99(3) ?
V1 La1 V1 . 4_566 107.379(10) ?
V1 La1 V1 1_556 4_566 77.218(7) ?
V1 O1 La1 2_554 . 139.59(9) ?
V1 O1 La1 2_554 2 104.63(8) ?
La1 O1 La1 . 2 113.65(6) ?
V1 O2 La1 4_666 . 135.25(8) ?
V1 O2 La1 4_666 4_666 102.18(7) ?
La1 O2 La1 . 4_666 122.54(6) ?
V1 O3 La1 3_655 . 133.02(9) ?
V1 O3 La1 3_655 3_655 96.46(7) ?
La1 O3 La1 . 3_655 115.65(6) ?
V1 O4 La1 2_544 . 127.79(9) ?
V1 O4 La1 2_544 3 109.38(8) ?
La1 O4 La1 . 3 115.66(6) ?
V1 O4 La1 2_544 2_545 91.53(7) ?
La1 O4 La1 . 2_545 100.58(6) ?
La1 O4 La1 3 2_545 105.20(5) ?
O3 V1 O2 3_655 4_565 100.96(8) ?
O3 V1 O4 3_655 2_554 107.53(9) ?
O2 V1 O4 4_565 2_554 114.95(8) ?
O3 V1 O1 3_655 2_544 114.08(8) ?
O2 V1 O1 4_565 2_544 115.82(8) ?
O4 V1 O1 2_554 2_544 103.61(8) ?
O3 V1 La1 3_655 . 53.13(6) ?
O2 V1 La1 4_565 . 47.85(5) ?
O4 V1 La1 2_554 . 125.86(6) ?
O1 V1 La1 2_544 . 130.49(6) ?
O3 V1 La1 3_655 1_554 131.64(6) ?
O2 V1 La1 4_565 1_554 127.31(6) ?
O4 V1 La1 2_554 1_554 58.18(6) ?
O1 V1 La1 2_544 1_554 46.00(5) ?
La1 V1 La1 . 1_554 173.988(13) ?
O3 V1 La1 3_655 4_665 66.55(6) ?
O2 V1 La1 4_565 4_665 137.42(6) ?
O4 V1 La1 2_554 4_665 44.00(6) ?
O1 V1 La1 2_544 4_665 106.11(5) ?
La1 V1 La1 . 4_665 108.096(10) ?
La1 V1 La1 1_554 4_665 77.904(7) ?

loop_
_geom_bond_atom_site_label_1
_geom_bond_atom_site_label_2
_geom_bond_site_symmetry_2
_geom_bond_distance
_geom_bond_publ_flag
La1 O1 . 2.4912(17) ?
La1 O2 . 2.5015(16) ?
La1 O3 . 2.5182(17) ?
La1 O1 2_545 2.5275(16) ?
La1 O2 4_565 2.5292(16) ?
La1 O4 . 2.5640(16) ?
La1 O4 3 2.6604(17) ?
La1 O3 3_655 2.6845(17) ?
La1 O4 2 2.8898(17) ?
La1 V1 . 3.3345(4) ?
La1 V1 1_556 3.3998(4) ?
La1 V1 4_566 3.6124(4) ?
O1 V1 2_554 1.7233(17) ?
O1 La1 2 2.5275(16) ?
O2 V1 4_666 1.7039(16) ?
O2 La1 4_666 2.5292(16) ?
O3 V1 3_655 1.6990(16) ?
O3 La1 3_655 2.6845(17) ?
O4 V1 2_544 1.7154(16) ?
O4 La1 3 2.6604(17) ?
O4 La1 2_545 2.8898(17) ?
V1 O3 3_655 1.6990(16) ?
V1 O2 4_565 1.7039(16) ?
V1 O4 2_554 1.7154(16) ?
V1 O1 2_544 1.7233(17) ?
V1 La1 1_554 3.3998(4) ?
V1 La1 4_665 3.6124(4) ?
